data_7041023
loop_
_publ_author_name
'Wei, Rong-Min'
'Kong, Ming'
'Cao, Fan'
'Li, Jing'
'Pu, Tian-Cheng'
'Yang, Li'
'Zhang, Xiu-Ling'
'Song, You'

_publ_section_title
;
 Water induced spin-crossover behaviour and magneto-structural correlation
 in octacyanotungstate(iv)-based iron(ii) complexes.
;
_journal_issue 46
_journal_name_full 'Dalton transactions (Cambridge, England : 2003)'
_journal_page_first 18643
_journal_page_last 18652
_journal_paper_doi 10.1039/c6dt03421g
_journal_volume 45
_journal_year 2016
_chemical_formula_moiety 'C56 H56 Fe2 N16 O8 W'
_chemical_formula_sum 'C56 H56 Fe2 N16 O8 W'
_chemical_formula_weight 1376.71
_space_group_crystal_system tetragonal
_space_group_IT_number 141
_space_group_name_Hall '-I 4bd 2'
_space_group_name_H-M_alt 'I 41/a m d'
_symmetry_space_group_name_Hall '-I 4bd 2'
_symmetry_space_group_name_H-M 'I 41/a m d :2'
_atom_sites_solution_hydrogens mixed
_audit_creation_method SHELXL-2014/7
_audit_update_record
;
2016-10-09 deposited with the CCDC.
2016-10-24 downloaded from the CCDC.
;
_cell_angle_alpha 90
_cell_angle_beta 90
_cell_angle_gamma 90
_cell_formula_units_Z 4
_cell_length_a 20.173(2)
_cell_length_b 20.173(2)
_cell_length_c 14.554(3)
_cell_measurement_reflns_used 2855
_cell_measurement_temperature 296(2)
_cell_measurement_theta_max 17.5
_cell_measurement_theta_min 2.65
_cell_volume 5922.7(15)
_computing_cell_refinement 'Bruker SMART'
_computing_data_collection 'Bruker SMART'
_computing_data_reduction 'Bruker SAINT'
_computing_molecular_graphics 'Bruker SHELXTL'
_computing_publication_material 'Bruker SHELXTL'
_computing_structure_refinement 'SHELXL-2014/7 (Sheldrick, 2014)'
_computing_structure_solution 'Bruker SHELXTL'
_diffrn_ambient_temperature 296(2)
_diffrn_measured_fraction_theta_full 0.981
_diffrn_measured_fraction_theta_max 0.982
_diffrn_measurement_device_type 'CCD area detector'
_diffrn_measurement_method 'phi and omega scans'
_diffrn_radiation_type MoK\a
_diffrn_radiation_wavelength 0.71073
_diffrn_reflns_av_R_equivalents 0.1114
_diffrn_reflns_av_unetI/netI 0.0446
_diffrn_reflns_Laue_measured_fraction_full 0.981
_diffrn_reflns_Laue_measured_fraction_max 0.982
_diffrn_reflns_limit_h_max 26
_diffrn_reflns_limit_h_min -26
_diffrn_reflns_limit_k_max 26
_diffrn_reflns_limit_k_min -21
_diffrn_reflns_limit_l_max 18
_diffrn_reflns_limit_l_min -17
_diffrn_reflns_number 23390
_diffrn_reflns_point_group_measured_fraction_full 0.981
_diffrn_reflns_point_group_measured_fraction_max 0.982
_diffrn_reflns_theta_full 25.242
_diffrn_reflns_theta_max 27.584
_diffrn_reflns_theta_min 1.725
_exptl_absorpt_coefficient_mu 2.488
_exptl_absorpt_correction_T_max 0.689
_exptl_absorpt_correction_T_min 0.614
_exptl_absorpt_correction_type multi-scan
_exptl_absorpt_process_details sadabs
_exptl_crystal_colour green
_exptl_crystal_density_diffrn 1.544
_exptl_crystal_density_method not
_exptl_crystal_description block
_exptl_crystal_F_000 2776
_exptl_crystal_size_max 0.200
_exptl_crystal_size_mid 0.200
_exptl_crystal_size_min 0.150
_refine_diff_density_max 1.842
_refine_diff_density_min -1.219
_refine_diff_density_rms 0.203
_refine_ls_extinction_method none
_refine_ls_goodness_of_fit_ref 1.171
_refine_ls_hydrogen_treatment constr
_refine_ls_matrix_type full
_refine_ls_number_parameters 131
_refine_ls_number_reflns 1791
_refine_ls_number_restraints 142
_refine_ls_restrained_S_all 1.265
_refine_ls_R_factor_all 0.1357
_refine_ls_R_factor_gt 0.0967
_refine_ls_shift/su_max 0.000
_refine_ls_shift/su_mean 0.000
_refine_ls_structure_factor_coef Fsqd
_refine_ls_weighting_details 'w=1/[\s^2^(Fo^2^)+(0.1584P)^2^+12.3257P] where P=(Fo^2^+2Fc^2^)/3'
_refine_ls_weighting_scheme calc
_refine_ls_wR_factor_gt 0.2366
_refine_ls_wR_factor_ref 0.2808
_reflns_Friedel_coverage 0.000
_reflns_number_gt 1152
_reflns_number_total 1791
_reflns_threshold_expression 'I > 2\s(I)'
_cod_data_source_file c6dt03421g2.cif
_cod_data_source_block 1
_cod_depositor_comments 'Adding full bibliography for 7041017--7041023.cif.'
_cod_original_cell_volume 5922.3(17)
_cod_database_code 7041023
_shelx_shelxl_version_number 2014/7
_shelx_space_group_comment
;
The symmetry employed for this shelxl refinement is uniquely defined
by the following loop, which should always be used as a source of
symmetry information in preference to the above space-group names.
They are only intended as comments.
;
_shelx_estimated_absorpt_t_min 0.636
_shelx_estimated_absorpt_t_max 0.707

loop_
_space_group_symop_operation_xyz
'x, y, z'
'-x+1/2, -y, z+1/2'
'-y+1/4, x+3/4, z+1/4'
'y+1/4, -x+1/4, z+3/4'
'-x+1/2, y, -z+1/2'
'x, -y, -z'
'y+1/4, x+3/4, -z+1/4'
'-y+1/4, -x+1/4, -z+3/4'
'x+1/2, y+1/2, z+1/2'
'-x+1, -y+1/2, z+1'
'-y+3/4, x+5/4, z+3/4'
'y+3/4, -x+3/4, z+5/4'
'-x+1, y+1/2, -z+1'
'x+1/2, -y+1/2, -z+1/2'
'y+3/4, x+5/4, -z+3/4'
'-y+3/4, -x+3/4, -z+5/4'
'-x, -y, -z'
'x-1/2, y, -z-1/2'
'y-1/4, -x-3/4, -z-1/4'
'-y-1/4, x-1/4, -z-3/4'
'x-1/2, -y, z-1/2'
'-x, y, z'
'-y-1/4, -x-3/4, z-1/4'
'y-1/4, x-1/4, z-3/4'
'-x+1/2, -y+1/2, -z+1/2'
'x, y+1/2, -z'
'y+1/4, -x-1/4, -z+1/4'
'-y+1/4, x+1/4, -z-1/4'
'x, -y+1/2, z'
'-x+1/2, y+1/2, z+1/2'
'-y+1/4, -x-1/4, z+1/4'
'y+1/4, x+1/4, z-1/4'

loop_
_atom_site_label
_atom_site_type_symbol
_atom_site_fract_x
_atom_site_fract_y
_atom_site_fract_z
_atom_site_U_iso_or_equiv
_atom_site_adp_type
_atom_site_occupancy
_atom_site_site_symmetry_order
_atom_site_calc_flag
_atom_site_refinement_flags_posn
_atom_site_refinement_flags_adp
_atom_site_refinement_flags_occupancy
W1 W 0.5000 0.2500 0.6250 0.0691(5) Uani 1 8 d S T P
Fe1 Fe 0.5000 0.0000 0.5000 0.1080(13) Uani 1 4 d S T P
N1 N 0.5989(12) 0.2500 0.4429(12) 0.140(7) Uani 1 2 d S T P
N2 N 0.5000 0.0962(9) 0.5545(12) 0.114(5) Uani 1 2 d S T P
N4 N 0.6067(15) 0.0000 0.5000 0.178(7) Uani 1 2 d S TU P
O2 O 0.736(3) 0.1705(5) 0.392(3) 0.255(12) Uani 0.5 1 d D U P
H2A H 0.7551 0.2124 0.3559 0.382 Uiso 0.5 1 d DR U P
C1 C 0.5623(9) 0.2500 0.5050(14) 0.086(4) Uani 1 2 d S T P
C2 C 0.5000 0.1491(9) 0.5790(13) 0.091(5) Uani 1 2 d S T P
C3 C 0.6404(14) 0.0576(13) 0.493(2) 0.195(6) Uani 1 1 d . U .
H3 H 0.6177 0.0974 0.4861 0.234 Uiso 1 1 calc R U .
C4 C 0.7096(16) 0.0569(16) 0.497(3) 0.212(7) Uani 1 1 d D U .
C5 C 0.739(3) 0.0000 0.5000 0.214(9) Uani 1 2 d S TU P
H5 H 0.7848 0.0000 0.5000 0.257 Uiso 1 2 calc R U P
C6 C 0.736(3) 0.122(2) 0.463(4) 0.221(8) Uani 0.5 1 d D U P
H12A H 0.7276 0.1494 0.5158 0.266 Uiso 0.5 1 calc R U P
H12B H 0.7835 0.1127 0.4660 0.266 Uiso 0.5 1 calc R U P
N3 N 0.5000 0.044(4) 0.359(4) 0.299(12) Uani 1 2 d DS TU P
C11 C 0.5000 0.112(4) 0.350(4) 0.302(12) Uani 1 2 d DS TU P
C7 C 0.5000 0.010(3) 0.278(5) 0.306(13) Uani 1 2 d DS TU P
C9 C 0.544(3) 0.102(4) 0.200(4) 0.307(13) Uani 0.5 1 d D U P
C10 C 0.539(3) 0.141(2) 0.280(6) 0.307(12) Uani 0.5 1 d D U P
C8 C 0.5000 0.048(4) 0.198(3) 0.310(13) Uani 1 2 d DS TU P
C12 C 0.5000 0.205(3) 0.274(5) 0.312(13) Uani 1 2 d DS TU P
O1 O 0.559(2) 0.2500 0.260(3) 0.318(13) Uani 1 2 d DS TU P

loop_
_atom_site_aniso_label
_atom_site_aniso_U_11
_atom_site_aniso_U_22
_atom_site_aniso_U_33
_atom_site_aniso_U_23
_atom_site_aniso_U_13
_atom_site_aniso_U_12
W1 0.0613(6) 0.0613(6) 0.0846(9) 0.000 0.000 0.000
Fe1 0.172(4) 0.0616(17) 0.091(2) 0.0011(16) 0.000 0.000
N1 0.146(16) 0.20(2) 0.074(10) 0.000 0.021(11) 0.000
N2 0.153(15) 0.097(11) 0.091(10) 0.010(9) 0.000 0.000
N4 0.176(14) 0.123(11) 0.236(16) -0.071(13) 0.000 0.000
O2 0.23(2) 0.22(2) 0.32(3) -0.02(2) 0.01(2) 0.02(2)
C1 0.093(10) 0.075(8) 0.091(11) 0.000 -0.003(9) 0.000
C2 0.122(13) 0.065(9) 0.086(11) -0.010(8) 0.000 0.000
C3 0.190(13) 0.145(10) 0.252(15) -0.063(12) 0.003(8) -0.001(8)
C4 0.197(14) 0.168(11) 0.272(16) -0.057(13) 0.005(8) 0.004(8)
C5 0.196(17) 0.169(14) 0.277(18) -0.054(16) 0.000 0.000
C6 0.206(16) 0.176(14) 0.283(18) -0.052(16) 0.009(12) 0.006(12)
N3 0.307(14) 0.296(14) 0.295(14) 0.001(7) 0.000 0.000
C11 0.307(14) 0.300(14) 0.299(14) 0.002(7) 0.000 0.000
C7 0.313(14) 0.303(14) 0.303(14) 0.004(7) 0.000 0.000
C9 0.310(14) 0.305(14) 0.305(14) 0.003(7) 0.001(6) -0.001(6)
C10 0.310(13) 0.306(13) 0.305(13) 0.002(6) 0.001(5) 0.000(5)
C8 0.315(14) 0.308(14) 0.307(14) 0.003(7) 0.000 0.000
C12 0.314(14) 0.312(14) 0.310(14) 0.001(6) 0.000 0.000
O1 0.322(15) 0.318(15) 0.314(14) 0.000 0.002(7) 0.000

loop_
_atom_type_symbol
_atom_type_description
_atom_type_scat_dispersion_real
_atom_type_scat_dispersion_imag
_atom_type_scat_source
C C 0.0033 0.0016 'International Tables Vol C Tables 4.2.6.8 and 6.1.1.4'
H H 0.0000 0.0000 'International Tables Vol C Tables 4.2.6.8 and 6.1.1.4'
N N 0.0061 0.0033 'International Tables Vol C Tables 4.2.6.8 and 6.1.1.4'
O O 0.0106 0.0060 'International Tables Vol C Tables 4.2.6.8 and 6.1.1.4'
Fe Fe 0.3463 0.8444 'International Tables Vol C Tables 4.2.6.8 and 6.1.1.4'
W W -0.8490 6.8722 'International Tables Vol C Tables 4.2.6.8 and 6.1.1.4'

loop_
_geom_angle_atom_site_label_1
_geom_angle_atom_site_label_2
_geom_angle_atom_site_label_3
_geom_angle
_geom_angle_site_symmetry_1
_geom_angle_site_symmetry_3
C2 W1 C2 143.6(10) 20_657 27_566
C2 W1 C2 95.6(3) 20_657 10_554
C2 W1 C2 95.6(3) 27_566 10_554
C2 W1 C2 95.6(3) 20_657 .
C2 W1 C2 95.6(3) 27_566 .
C2 W1 C2 143.6(10) 10_554 .
C2 W1 C1 143.9(7) 20_657 10_554
C2 W1 C1 72.5(7) 27_566 10_554
C2 W1 C1 75.3(4) 10_554 10_554
C2 W1 C1 75.3(4) . 10_554
C2 W1 C1 75.3(4) 20_657 20_657
C2 W1 C1 75.3(4) 27_566 20_657
C2 W1 C1 72.5(7) 10_554 20_657
C2 W1 C1 143.9(7) . 20_657
C1 W1 C1 131.2(6) 10_554 20_657
C2 W1 C1 75.3(4) 20_657 27_566
C2 W1 C1 75.3(4) 27_566 27_566
C2 W1 C1 143.9(7) 10_554 27_566
C2 W1 C1 72.5(7) . 27_566
C1 W1 C1 131.2(6) 10_554 27_566
C1 W1 C1 71.4(9) 20_657 27_566
C2 W1 C1 72.5(7) 20_657 .
C2 W1 C1 143.9(7) 27_566 .
C2 W1 C1 75.3(4) 10_554 .
C2 W1 C1 75.3(4) . .
C1 W1 C1 71.4(9) 10_554 .
C1 W1 C1 131.2(6) 20_657 .
C1 W1 C1 131.2(6) 27_566 .
N2 Fe1 N2 180.0 . 17_656
N2 Fe1 N4 90.000(2) . .
N2 Fe1 N4 90.000(1) 17_656 .
N2 Fe1 N4 90.000(1) . 17_656
N2 Fe1 N4 90.000(2) 17_656 17_656
N4 Fe1 N4 180.0 . 17_656
N2 Fe1 N3 91(2) . 17_656
N2 Fe1 N3 89(2) 17_656 17_656
N4 Fe1 N3 90.000(2) . 17_656
N4 Fe1 N3 90.000(6) 17_656 17_656
N2 Fe1 N3 89(2) . .
N2 Fe1 N3 91(2) 17_656 .
N4 Fe1 N3 90.000(6) . .
N4 Fe1 N3 90.000(2) 17_656 .
N3 Fe1 N3 180.0 17_656 .
C2 N2 Fe1 176.3(17) . .
C3 N4 C3 120(3) . 6_556
C3 N4 Fe1 120.2(16) . .
C3 N4 Fe1 120.2(16) 6_556 .
C6 O2 H2A 154.3 . .
N1 C1 W1 176.5(17) . .
N2 C2 W1 179.7(18) . .
N4 C3 C4 119(3) . .
N4 C3 H3 120.3 . .
C4 C3 H3 120.3 . .
C5 C4 C3 118(3) . .
C5 C4 C6 129(4) . .
C3 C4 C6 110(4) . .
C4 C5 C4 126(5) . 6_556
C4 C5 H5 117.1 . .
C4 C5 H5 117.1 6_556 .
O2 C6 C4 147(5) . .
O2 C6 H12A 100.0 . .
C4 C6 H12A 100.0 . .
O2 C6 H12B 100.0 . .
C4 C6 H12B 100.0 . .
H12A C6 H12B 104.2 . .
C11 N3 C7 115(4) . .
C11 N3 Fe1 119(5) . .
C7 N3 Fe1 126(5) . .
N3 C11 C10 119(2) . 22_655
N3 C11 C10 119(2) . .
C10 C11 C10 67(7) 22_655 .
N3 C7 C8 116(4) . .
C10 C9 C8 113.4(18) . .
C10 C9 C9 86(3) . 22_655
C8 C9 C9 51(3) . 22_655
C11 C10 C9 114.5(18) . .
C11 C10 C12 96(6) . .
C9 C10 C12 117(8) . .
C11 C10 C10 56(3) . 22_655
C9 C10 C10 94(3) . 22_655
C12 C10 C10 59(3) . 22_655
C7 C8 C9 114(2) . 22_655
C7 C8 C9 114(2) . .
C9 C8 C9 78(6) 22_655 .
C10 C12 C10 62(6) . 22_655
C10 C12 O1 97(2) . .
C10 C12 O1 158(6) 22_655 .
C10 C12 O1 158(6) . 10_554
C10 C12 O1 97(2) 22_655 10_554
O1 C12 O1 104(6) . 10_554
C10 C12 C12 149(3) . 10_554
C10 C12 C12 149(3) 22_655 10_554
O1 C12 C12 53(3) . 10_554
O1 C12 C12 53(3) 10_554 10_554
C12 O1 C12 74(6) 10_554 .

loop_
_geom_bond_atom_site_label_1
_geom_bond_atom_site_label_2
_geom_bond_distance
_geom_bond_site_symmetry_2
W1 C2 2.143(17) 20_657
W1 C2 2.143(17) 27_566
W1 C2 2.143(17) 10_554
W1 C2 2.143(17) .
W1 C1 2.15(2) 10_554
W1 C1 2.15(2) 20_657
W1 C1 2.15(2) 27_566
W1 C1 2.15(2) .
Fe1 N2 2.096(19) .
Fe1 N2 2.096(19) 17_656
Fe1 N4 2.15(3) .
Fe1 N4 2.15(3) 17_656
Fe1 N3 2.23(5) 17_656
Fe1 N3 2.23(5) .
N1 C1 1.17(2) .
N2 C2 1.12(2) .
N4 C3 1.35(3) .
N4 C3 1.35(3) 6_556
O2 C6 1.42(2) .
O2 H2A 1.0699 .
C3 C4 1.40(4) .
C3 H3 0.9300 .
C4 C5 1.29(4) .
C4 C6 1.50(2) .
C5 C4 1.29(4) 6_556
C5 H5 0.9300 .
C6 H12A 0.9700 .
C6 H12B 0.9700 .
N3 C11 1.37(2) .
N3 C7 1.37(2) .
C11 C10 1.405(18) 22_655
C11 C10 1.405(18) .
C7 C8 1.40(2) .
C9 C10 1.407(19) .
C9 C8 1.412(19) .
C9 C9 1.77(12) 22_655
C10 C12 1.51(2) .
C10 C10 1.56(14) 22_655
C8 C9 1.412(19) 22_655
C12 C10 1.51(2) 22_655
C12 O1 1.517(19) .
C12 O1 1.517(19) 10_554
C12 C12 1.83(13) 10_554
O1 C12 1.517(19) 10_554

loop_
_geom_torsion_atom_site_label_1
_geom_torsion_atom_site_label_2
_geom_torsion_atom_site_label_3
_geom_torsion_atom_site_label_4
_geom_torsion
_geom_torsion_site_symmetry_1
_geom_torsion_site_symmetry_4
C3 N4 C3 C4 -2(3) 6_556 .
Fe1 N4 C3 C4 178(3) . .
N4 C3 C4 C5 5(5) . .
N4 C3 C4 C6 165(3) . .
C3 C4 C5 C4 -2(3) . 6_556
C6 C4 C5 C4 -158(6) . 6_556
C5 C4 C6 O2 107(11) . .
C3 C4 C6 O2 -50(11) . .
C7 N3 C11 C10 39(4) . 22_655
Fe1 N3 C11 C10 -141(4) . 22_655
C7 N3 C11 C10 -39(4) . .
Fe1 N3 C11 C10 141(4) . .
C11 N3 C7 C8 0.000(3) . .
Fe1 N3 C7 C8 180.000(7) . .
N3 C11 C10 C9 33(8) . .
C10 C11 C10 C9 -78(6) 22_655 .
N3 C11 C10 C12 157(5) . .
C10 C11 C10 C12 46(6) 22_655 .
N3 C11 C10 C10 112(3) . 22_655
C8 C9 C10 C11 11(8) . .
C9 C9 C10 C11 55(5) 22_655 .
C8 C9 C10 C12 -101(6) . .
C9 C9 C10 C12 -57(4) 22_655 .
C8 C9 C10 C10 -44(5) . 22_655
C9 C9 C10 C10 -0.001(6) 22_655 22_655
N3 C7 C8 C9 -43(3) . 22_655
N3 C7 C8 C9 43(3) . .
C10 C9 C8 C7 -48(7) . .
C9 C9 C8 C7 -111(3) 22_655 .
C10 C9 C8 C9 63(6) . 22_655
C11 C10 C12 C10 -44(6) . 22_655
C9 C10 C12 C10 78(6) . 22_655
C11 C10 C12 O1 141(4) . .
C9 C10 C12 O1 -97(6) . .
C10 C10 C12 O1 -175(6) 22_655 .
C11 C10 C12 O1 -58(21) . 10_554
C9 C10 C12 O1 64(21) . 10_554
C10 C10 C12 O1 -14(17) 22_655 10_554
C11 C10 C12 C12 128(6) . 10_554
C9 C10 C12 C12 -110(7) . 10_554
C10 C10 C12 C12 172(10) 22_655 10_554
C10 C12 O1 C12 -172(4) . 10_554
C10 C12 O1 C12 176(17) 22_655 10_554
O1 C12 O1 C12 15(7) 10_554 10_554
